data_1512453
loop_
_publ_author_name
'Dmitry S. Perekalin'
'Maria V. Babak'
'Eduard E. Karslyan'
'Yulia V. Nelyubina'
'Alexander R. Kudinov'

_publ_section_title
;
 Synthesis of iron complexes [(n5-indenyl)FeL3]+ from the readily
 available[(n5-indenyl)Fe(n6-indene)]+
;
_journal_name_full
;
Inorganica Chimica Acta
;
_journal_page_first 73
_journal_page_last 76
_journal_paper_doi 10.1016/j.ica.2012.06.018
_journal_volume 392
_journal_year 2012
_chemical_formula_moiety 'C18 H15 Fe, B F4'
_chemical_formula_sum 'C18 H15 B F4 Fe'
_chemical_formula_weight 373.96
_chemical_name_systematic
; 
 ? 
;
_space_group_IT_number 14
_symmetry_cell_setting monoclinic
_symmetry_space_group_name_Hall '-P 2yn'
_symmetry_space_group_name_H-M 'P 1 21/n 1'
_atom_sites_solution_hydrogens geom
_atom_sites_solution_primary direct
_atom_sites_solution_secondary difmap
_audit_creation_method SHELXL-97
_cell_angle_alpha 90.00
_cell_angle_beta 102.6700(10)
_cell_angle_gamma 90.00
_cell_formula_units_Z 4
_cell_length_a 9.8524(7)
_cell_length_b 12.5879(9)
_cell_length_c 12.3942(9)
_cell_measurement_reflns_used 2011
_cell_measurement_temperature 100(2)
_cell_measurement_theta_max 30
_cell_measurement_theta_min 3
_cell_volume 1499.71(19)
_computing_cell_refinement 'APEX2 (Bruker, 2005)'
_computing_data_collection 'APEX2 (Bruker, 2005)'
_computing_data_reduction 'APEX2 (Bruker, 2005)'
_computing_molecular_graphics 'SHELXTL ver. 5.1 (Sheldrick, 1998b)'
_computing_publication_material 'SHELXTL ver. 5.1 (Sheldrick, 1998b)'
_computing_structure_refinement 'SHELXTL ver. 5.1 (Sheldrick, 1998b)'
_computing_structure_solution 'SHELXTL ver. 5.1 (Sheldrick, 1998b)'
_diffrn_ambient_temperature 100(2)
_diffrn_measured_fraction_theta_full 1.000
_diffrn_measured_fraction_theta_max 1.000
_diffrn_measurement_device_type 'Bruker SMART APEX2 CCD area detector'
_diffrn_measurement_method 'phi and omega scans'
_diffrn_radiation_monochromator graphite
_diffrn_radiation_source 'fine-focus sealed tube'
_diffrn_radiation_type MoK\a
_diffrn_radiation_wavelength 0.71073
_diffrn_reflns_av_R_equivalents 0.0354
_diffrn_reflns_av_sigmaI/netI 0.0378
_diffrn_reflns_limit_h_max 13
_diffrn_reflns_limit_h_min -13
_diffrn_reflns_limit_k_max 17
_diffrn_reflns_limit_k_min -17
_diffrn_reflns_limit_l_max 16
_diffrn_reflns_limit_l_min -16
_diffrn_reflns_number 17528
_diffrn_reflns_theta_full 29.00
_diffrn_reflns_theta_max 29.00
_diffrn_reflns_theta_min 2.34
_exptl_absorpt_coefficient_mu 1.045
_exptl_absorpt_correction_T_max 0.907
_exptl_absorpt_correction_T_min 0.656
_exptl_absorpt_correction_type multi-scan
_exptl_absorpt_process_details 'APEX2 (Bruker, 2005)'
_exptl_crystal_colour red
_exptl_crystal_density_diffrn 1.656
_exptl_crystal_density_method 'not measured'
_exptl_crystal_description prism
_exptl_crystal_F_000 760
_exptl_crystal_size_max 0.45
_exptl_crystal_size_mid 0.11
_exptl_crystal_size_min 0.10
_refine_diff_density_max 0.803
_refine_diff_density_min -0.447
_refine_diff_density_rms 0.072
_refine_ls_extinction_method none
_refine_ls_goodness_of_fit_ref 1.000
_refine_ls_hydrogen_treatment constr
_refine_ls_matrix_type full
_refine_ls_number_parameters 217
_refine_ls_number_reflns 3985
_refine_ls_number_restraints 0
_refine_ls_restrained_S_all 1.000
_refine_ls_R_factor_all 0.0455
_refine_ls_R_factor_gt 0.0334
_refine_ls_shift/su_max 0.001
_refine_ls_shift/su_mean 0.000
_refine_ls_structure_factor_coef Fsqd
_refine_ls_weighting_details 'calc w=1/[\s^2^(Fo^2^)+(0.0390P)^2^+0.5000P] where P=(Fo^2^+2Fc^2^)/3'
_refine_ls_weighting_scheme calc
_refine_ls_wR_factor_gt 0.0776
_refine_ls_wR_factor_ref 0.0809
_reflns_number_gt 3155
_reflns_number_total 3985
_reflns_threshold_expression I>2/s(I)
_cod_data_source_file ICA-2012-392-73-76-1.CIF
_cod_data_source_block 1
_cod_original_sg_symbol_H-M 'P 21/n'
_cod_database_code 1512453

loop_
_symmetry_equiv_pos_as_xyz
'x, y, z'
'-x+1/2, y+1/2, -z+1/2'
'-x, -y, -z'
'x-1/2, -y-1/2, z-1/2'

loop_
_atom_site_label
_atom_site_type_symbol
_atom_site_fract_x
_atom_site_fract_y
_atom_site_fract_z
_atom_site_U_iso_or_equiv
_atom_site_adp_type
_atom_site_occupancy
_atom_site_symmetry_multiplicity
_atom_site_calc_flag
_atom_site_refinement_flags
Fe1 Fe 0.58849(3) 0.23295(2) 0.87958(2) 0.01221(8) Uani 1 1 d .
C1 C 0.5601(2) 0.25682(15) 0.71259(15) 0.0179(4) Uani 1 1 d .
H1A H 0.4998 0.2132 0.6535 0.021 Uiso 1 1 calc R
C2 C 0.5173(2) 0.34781(15) 0.76498(15) 0.0189(4) Uani 1 1 d .
H2A H 0.4215 0.3788 0.7487 0.023 Uiso 1 1 calc R
C3 C 0.6328(2) 0.38659(14) 0.84511(15) 0.0180(4) Uani 1 1 d .
H3A H 0.6327 0.4494 0.8945 0.022 Uiso 1 1 calc R
C4 C 0.75136(19) 0.32178(15) 0.83880(15) 0.0170(4) Uani 1 1 d .
C5 C 0.8926(2) 0.32388(17) 0.89858(16) 0.0241(4) Uani 1 1 d .
H5A H 0.9241 0.3755 0.9543 0.029 Uiso 1 1 calc R
C6 C 0.9804(2) 0.24988(19) 0.87324(19) 0.0310(5) Uani 1 1 d .
H6A H 1.0749 0.2505 0.9121 0.037 Uiso 1 1 calc R
C7 C 0.9360(2) 0.17082(19) 0.78998(19) 0.0315(5) Uani 1 1 d .
H7A H 1.0018 0.1211 0.7746 0.038 Uiso 1 1 calc R
C8 C 0.8022(2) 0.16521(16) 0.73247(17) 0.0247(4) Uani 1 1 d .
H8A H 0.7734 0.1118 0.6781 0.030 Uiso 1 1 calc R
C9 C 0.70591(19) 0.24171(14) 0.75583(15) 0.0160(4) Uani 1 1 d .
C10 C 0.43692(19) 0.11736(15) 0.88206(15) 0.0171(4) Uani 1 1 d .
H10A H 0.3711 0.0966 0.8118 0.021 Uiso 1 1 calc R
C11 C 0.41104(19) 0.20981(15) 0.93938(15) 0.0179(4) Uani 1 1 d .
H11A H 0.3267 0.2532 0.9077 0.021 Uiso 1 1 calc R
C12 C 0.5163(2) 0.25532(14) 1.02260(15) 0.0169(4) Uani 1 1 d .
H12A H 0.5037 0.3294 1.0479 0.020 Uiso 1 1 calc R
C13 C 0.6495(2) 0.20828(14) 1.05108(14) 0.0162(4) Uani 1 1 d .
H13A H 0.7294 0.2492 1.0956 0.019 Uiso 1 1 calc R
C14 C 0.67421(19) 0.11473(14) 0.99649(14) 0.0150(3) Uani 1 1 d .
C15 C 0.8036(2) 0.05076(15) 1.00560(15) 0.0194(4) Uani 1 1 d .
H15A H 0.8806 0.0953 0.9913 0.023 Uiso 1 1 calc R
H15B H 0.8324 0.0187 1.0800 0.023 Uiso 1 1 calc R
C16 C 0.7659(2) -0.03104(16) 0.92120(16) 0.0215(4) Uani 1 1 d .
H16A H 0.8280 -0.0844 0.9072 0.026 Uiso 1 1 calc R
C17 C 0.6288(2) -0.02203(15) 0.86373(15) 0.0192(4) Uani 1 1 d .
H17A H 0.5827 -0.0662 0.8049 0.023 Uiso 1 1 calc R
C18 C 0.56819(19) 0.06918(14) 0.91135(14) 0.0155(4) Uani 1 1 d .
B1 B 0.7275(2) 0.02116(17) 0.37118(18) 0.0216(5) Uani 1 1 d .
F1 F 0.69500(12) 0.09410(9) 0.28505(9) 0.0240(3) Uani 1 1 d .
F2 F 0.76572(16) 0.07401(10) 0.47076(10) 0.0389(3) Uani 1 1 d .
F3 F 0.61236(15) -0.04123(12) 0.37335(10) 0.0435(4) Uani 1 1 d .
F4 F 0.83369(17) -0.04308(12) 0.35239(13) 0.0531(4) Uani 1 1 d .

loop_
_atom_site_aniso_label
_atom_site_aniso_U_11
_atom_site_aniso_U_22
_atom_site_aniso_U_33
_atom_site_aniso_U_23
_atom_site_aniso_U_13
_atom_site_aniso_U_12
Fe1 0.01485(13) 0.01194(13) 0.01059(13) 0.00065(10) 0.00446(9) -0.00081(10)
C1 0.0215(9) 0.0218(10) 0.0103(8) 0.0027(7) 0.0036(7) -0.0042(7)
C2 0.0218(9) 0.0198(9) 0.0160(9) 0.0078(7) 0.0063(7) 0.0022(8)
C3 0.0267(10) 0.0118(9) 0.0172(9) 0.0025(7) 0.0085(7) -0.0025(7)
C4 0.0202(9) 0.0172(9) 0.0144(9) 0.0032(7) 0.0057(7) -0.0050(7)
C5 0.0208(10) 0.0317(12) 0.0197(10) 0.0054(8) 0.0044(8) -0.0102(8)
C6 0.0177(10) 0.0460(14) 0.0312(12) 0.0149(10) 0.0096(9) 0.0002(9)
C7 0.0305(11) 0.0358(13) 0.0358(12) 0.0148(10) 0.0239(10) 0.0134(10)
C8 0.0352(11) 0.0225(10) 0.0219(10) 0.0021(8) 0.0184(9) 0.0023(9)
C9 0.0212(9) 0.0155(9) 0.0133(8) 0.0026(7) 0.0082(7) -0.0016(7)
C10 0.0175(9) 0.0186(9) 0.0163(9) 0.0012(7) 0.0060(7) -0.0049(7)
C11 0.0180(9) 0.0191(10) 0.0187(9) 0.0024(7) 0.0088(7) -0.0012(7)
C12 0.0241(9) 0.0154(9) 0.0147(8) 0.0001(7) 0.0115(7) -0.0008(7)
C13 0.0220(9) 0.0168(9) 0.0106(8) 0.0008(6) 0.0052(7) -0.0021(7)
C14 0.0186(9) 0.0155(9) 0.0116(8) 0.0037(7) 0.0048(7) -0.0002(7)
C15 0.0217(9) 0.0181(9) 0.0184(9) 0.0036(7) 0.0046(7) 0.0021(7)
C16 0.0281(10) 0.0178(9) 0.0206(10) 0.0019(7) 0.0095(8) 0.0049(8)
C17 0.0268(10) 0.0143(9) 0.0180(9) -0.0014(7) 0.0081(8) -0.0027(8)
C18 0.0202(9) 0.0130(8) 0.0144(8) 0.0019(7) 0.0065(7) -0.0026(7)
B1 0.0298(12) 0.0159(10) 0.0177(10) 0.0006(8) 0.0025(9) -0.0037(9)
F1 0.0251(6) 0.0263(6) 0.0195(6) 0.0064(5) 0.0028(5) -0.0001(5)
F2 0.0649(9) 0.0255(7) 0.0196(6) -0.0006(5) -0.0052(6) -0.0138(6)
F3 0.0600(9) 0.0440(8) 0.0272(7) -0.0032(6) 0.0111(7) -0.0341(7)
F4 0.0589(10) 0.0413(9) 0.0636(10) 0.0191(8) 0.0232(8) 0.0294(8)

loop_
_atom_type_symbol
_atom_type_description
_atom_type_scat_dispersion_real
_atom_type_scat_dispersion_imag
_atom_type_scat_source
C C 0.0033 0.0016 'International Tables Vol C Tables 4.2.6.8 and 6.1.1.4'
H H 0.0000 0.0000 'International Tables Vol C Tables 4.2.6.8 and 6.1.1.4'
B B 0.0013 0.0007 'International Tables Vol C Tables 4.2.6.8 and 6.1.1.4'
F F 0.0171 0.0103 'International Tables Vol C Tables 4.2.6.8 and 6.1.1.4'
Fe Fe 0.3463 0.8444 'International Tables Vol C Tables 4.2.6.8 and 6.1.1.4'

loop_
_geom_angle_atom_site_label_1
_geom_angle_atom_site_label_2
_geom_angle_atom_site_label_3
_geom_angle
C2 Fe1 C3 40.73(8)
C2 Fe1 C1 40.79(7)
C3 Fe1 C1 68.84(7)
C2 Fe1 C11 99.27(7)
C3 Fe1 C11 116.38(7)
C1 Fe1 C11 116.40(8)
C2 Fe1 C12 111.70(7)
C3 Fe1 C12 100.32(7)
C1 Fe1 C12 148.11(8)
C11 Fe1 C12 40.01(7)
C2 Fe1 C10 111.47(8)
C3 Fe1 C10 147.79(8)
C1 Fe1 C10 100.21(7)
C11 Fe1 C10 39.84(7)
C12 Fe1 C10 72.61(7)
C2 Fe1 C13 141.93(8)
C3 Fe1 C13 108.89(7)
C1 Fe1 C13 171.45(7)
C11 Fe1 C13 72.10(7)
C12 Fe1 C13 39.57(7)
C10 Fe1 C13 85.92(7)
C2 Fe1 C4 67.69(7)
C3 Fe1 C4 40.55(7)
C1 Fe1 C4 67.80(7)
C11 Fe1 C4 155.65(7)
C12 Fe1 C4 123.81(7)
C10 Fe1 C4 163.24(7)
C13 Fe1 C4 104.91(7)
C2 Fe1 C18 141.97(8)
C3 Fe1 C18 172.60(7)
C1 Fe1 C18 109.47(7)
C11 Fe1 C18 70.95(7)
C12 Fe1 C18 84.77(7)
C10 Fe1 C18 38.94(7)
C13 Fe1 C18 71.67(7)
C4 Fe1 C18 132.05(7)
C2 Fe1 C9 67.52(7)
C3 Fe1 C9 67.93(7)
C1 Fe1 C9 40.16(7)
C11 Fe1 C9 155.25(8)
C12 Fe1 C9 163.51(7)
C10 Fe1 C9 123.55(7)
C13 Fe1 C9 131.31(7)
C4 Fe1 C9 39.86(7)
C18 Fe1 C9 105.93(7)
C2 Fe1 C14 176.61(7)
C3 Fe1 C14 137.26(7)
C1 Fe1 C14 137.68(7)
C11 Fe1 C14 84.10(7)
C12 Fe1 C14 70.73(7)
C10 Fe1 C14 71.33(7)
C13 Fe1 C14 38.91(7)
C4 Fe1 C14 109.06(7)
C18 Fe1 C14 39.51(7)
C9 Fe1 C14 109.44(7)
C2 C1 C9 107.99(16)
C2 C1 Fe1 69.28(10)
C9 C1 Fe1 72.47(10)
C2 C1 H1A 126.0
C9 C1 H1A 126.0
Fe1 C1 H1A 126.0
C3 C2 C1 108.83(17)
C3 C2 Fe1 69.94(10)
C1 C2 Fe1 69.93(10)
C3 C2 H2A 125.6
C1 C2 H2A 125.6
Fe1 C2 H2A 125.6
C2 C3 C4 107.55(16)
C2 C3 Fe1 69.33(10)
C4 C3 Fe1 71.89(10)
C2 C3 H3A 126.2
C4 C3 H3A 126.2
Fe1 C3 H3A 126.2
C5 C4 C9 119.96(17)
C5 C4 C3 132.18(18)
C9 C4 C3 107.84(16)
C5 C4 Fe1 126.38(13)
C9 C4 Fe1 70.47(10)
C3 C4 Fe1 67.56(10)
C6 C5 C4 117.82(19)
C6 C5 H5A 121.1
C4 C5 H5A 121.1
C5 C6 C7 122.4(2)
C5 C6 H6A 118.8
C7 C6 H6A 118.8
C8 C7 C6 121.55(19)
C8 C7 H7A 119.2
C6 C7 H7A 119.2
C7 C8 C9 118.1(2)
C7 C8 H8A 120.9
C9 C8 H8A 120.9
C8 C9 C1 132.19(18)
C8 C9 C4 120.11(17)
C1 C9 C4 107.69(16)
C8 C9 Fe1 127.28(13)
C1 C9 Fe1 67.37(10)
C4 C9 Fe1 69.67(10)
C18 C10 C11 118.89(17)
C18 C10 Fe1 71.55(10)
C11 C10 Fe1 69.08(10)
C18 C10 H10A 119.9
C11 C10 H10A 119.9
Fe1 C10 H10A 119.9
C12 C11 C10 121.02(17)
C12 C11 Fe1 70.19(10)
C10 C11 Fe1 71.08(10)
C12 C11 H11A 118.6
C10 C11 H11A 118.6
Fe1 C11 H11A 118.6
C13 C12 C11 120.35(17)
C13 C12 Fe1 71.45(10)
C11 C12 Fe1 69.80(10)
C13 C12 H12A 119.0
C11 C12 H12A 119.0
Fe1 C12 H12A 119.0
C14 C13 C12 118.73(17)
C14 C13 Fe1 71.23(10)
C12 C13 Fe1 68.98(10)
C14 C13 H13A 119.9
C12 C13 H13A 119.9
Fe1 C13 H13A 119.9
C13 C14 C18 120.98(17)
C13 C14 C15 130.65(17)
C18 C14 C15 108.25(16)
C13 C14 Fe1 69.86(10)
C18 C14 Fe1 70.14(10)
C15 C14 Fe1 129.56(12)
C16 C15 C14 104.35(16)
C16 C15 H15A 110.9
C14 C15 H15A 110.9
C16 C15 H15B 110.9
C14 C15 H15B 110.9
H15A C15 H15B 108.9
C17 C16 C15 112.19(17)
C17 C16 H16A 123.9
C15 C16 H16A 123.9
C16 C17 C18 106.99(16)
C16 C17 H17A 126.5
C18 C17 H17A 126.5
C10 C18 C14 120.00(17)
C10 C18 C17 131.62(17)
C14 C18 C17 108.20(16)
C10 C18 Fe1 69.51(10)
C14 C18 Fe1 70.35(10)
C17 C18 Fe1 128.34(13)
F2 B1 F4 111.38(18)
F2 B1 F3 108.67(17)
F4 B1 F3 108.97(18)
F2 B1 F1 109.87(17)
F4 B1 F1 108.19(17)
F3 B1 F1 109.74(17)

loop_
_geom_bond_atom_site_label_1
_geom_bond_atom_site_label_2
_geom_bond_distance
Fe1 C2 2.0403(18)
Fe1 C3 2.0483(18)
Fe1 C1 2.0490(18)
Fe1 C11 2.0638(18)
Fe1 C12 2.0690(17)
Fe1 C10 2.0900(18)
Fe1 C13 2.1013(17)
Fe1 C4 2.1063(17)
Fe1 C18 2.1164(18)
Fe1 C9 2.1169(17)
Fe1 C14 2.1191(17)
C1 C2 1.425(3)
C1 C9 1.432(3)
C1 H1A 1.0000
C2 C3 1.423(3)
C2 H2A 1.0000
C3 C4 1.441(3)
C3 H3A 1.0000
C4 C5 1.426(3)
C4 C9 1.439(3)
C5 C6 1.354(3)
C5 H5A 0.9500
C6 C7 1.431(3)
C6 H6A 0.9500
C7 C8 1.356(3)
C7 H7A 0.9500
C8 C9 1.425(3)
C8 H8A 0.9500
C10 C18 1.402(3)
C10 C11 1.415(3)
C10 H10A 1.0000
C11 C12 1.414(3)
C11 H11A 1.0000
C12 C13 1.412(3)
C12 H12A 1.0000
C13 C14 1.406(2)
C13 H13A 1.0000
C14 C18 1.432(3)
C14 C15 1.491(3)
C15 C16 1.457(3)
C15 H15A 0.9900
C15 H15B 0.9900
C16 C17 1.386(3)
C16 H16A 0.9500
C17 C18 1.476(3)
C17 H17A 0.9500
B1 F2 1.380(2)
B1 F4 1.382(3)
B1 F3 1.385(3)
B1 F1 1.391(2)

loop_
_geom_torsion_atom_site_label_1
_geom_torsion_atom_site_label_2
_geom_torsion_atom_site_label_3
_geom_torsion_atom_site_label_4
_geom_torsion
C3 Fe1 C1 C2 -37.32(11)
C11 Fe1 C1 C2 72.54(12)
C12 Fe1 C1 C2 37.71(19)
C10 Fe1 C1 C2 111.13(11)
C13 Fe1 C1 C2 -113.4(5)
C4 Fe1 C1 C2 -81.10(12)
C18 Fe1 C1 C2 150.37(11)
C9 Fe1 C1 C2 -117.77(15)
C14 Fe1 C1 C2 -175.44(11)
C2 Fe1 C1 C9 117.77(15)
C3 Fe1 C1 C9 80.45(11)
C11 Fe1 C1 C9 -169.69(10)
C12 Fe1 C1 C9 155.48(13)
C10 Fe1 C1 C9 -131.10(11)
C13 Fe1 C1 C9 4.3(5)
C4 Fe1 C1 C9 36.67(10)
C18 Fe1 C1 C9 -91.87(11)
C14 Fe1 C1 C9 -57.67(15)
C9 C1 C2 C3 -3.2(2)
Fe1 C1 C2 C3 59.31(12)
C9 C1 C2 Fe1 -62.52(12)
C1 Fe1 C2 C3 -119.94(15)
C11 Fe1 C2 C3 120.03(11)
C12 Fe1 C2 C3 80.41(12)
C10 Fe1 C2 C3 159.51(11)
C13 Fe1 C2 C3 47.28(16)
C4 Fe1 C2 C3 -38.54(11)
C18 Fe1 C2 C3 -169.12(11)
C9 Fe1 C2 C3 -81.80(11)
C14 Fe1 C2 C3 -55.0(13)
C3 Fe1 C2 C1 119.94(15)
C11 Fe1 C2 C1 -120.03(11)
C12 Fe1 C2 C1 -159.65(11)
C10 Fe1 C2 C1 -80.55(12)
C13 Fe1 C2 C1 167.23(11)
C4 Fe1 C2 C1 81.40(11)
C18 Fe1 C2 C1 -49.18(16)
C9 Fe1 C2 C1 38.14(11)
C14 Fe1 C2 C1 64.9(13)
C1 C2 C3 C4 2.8(2)
Fe1 C2 C3 C4 62.11(12)
C1 C2 C3 Fe1 -59.31(12)
C1 Fe1 C3 C2 37.38(11)
C11 Fe1 C3 C2 -72.52(12)
C12 Fe1 C3 C2 -111.37(11)
C10 Fe1 C3 C2 -37.67(18)
C13 Fe1 C3 C2 -151.39(11)
C4 Fe1 C3 C2 117.55(15)
C18 Fe1 C3 C2 115.5(5)
C9 Fe1 C3 C2 80.71(11)
C14 Fe1 C3 C2 175.91(11)
C2 Fe1 C3 C4 -117.55(15)
C1 Fe1 C3 C4 -80.17(11)
C11 Fe1 C3 C4 169.93(10)
C12 Fe1 C3 C4 131.08(11)
C10 Fe1 C3 C4 -155.22(13)
C13 Fe1 C3 C4 91.06(11)
C18 Fe1 C3 C4 -2.1(6)
C9 Fe1 C3 C4 -36.84(10)
C14 Fe1 C3 C4 58.36(15)
C2 C3 C4 C5 -179.93(18)
Fe1 C3 C4 C5 -119.5(2)
C2 C3 C4 C9 -1.33(19)
Fe1 C3 C4 C9 59.14(12)
C2 C3 C4 Fe1 -60.47(12)
C2 Fe1 C4 C5 165.44(19)
C3 Fe1 C4 C5 126.7(2)
C1 Fe1 C4 C5 -150.32(19)
C11 Fe1 C4 C5 104.4(2)
C12 Fe1 C4 C5 63.5(2)
C10 Fe1 C4 C5 -104.0(3)
C13 Fe1 C4 C5 24.96(19)
C18 Fe1 C4 C5 -53.6(2)
C9 Fe1 C4 C5 -113.4(2)
C14 Fe1 C4 C5 -15.58(19)
C2 Fe1 C4 C9 -81.18(11)
C3 Fe1 C4 C9 -119.89(15)
C1 Fe1 C4 C9 -36.94(11)
C11 Fe1 C4 C9 -142.21(17)
C12 Fe1 C4 C9 176.92(10)
C10 Fe1 C4 C9 9.4(3)
C13 Fe1 C4 C9 138.34(11)
C18 Fe1 C4 C9 59.76(14)
C14 Fe1 C4 C9 97.80(11)
C2 Fe1 C4 C3 38.70(11)
C1 Fe1 C4 C3 82.94(12)
C11 Fe1 C4 C3 -22.3(2)
C12 Fe1 C4 C3 -63.20(13)
C10 Fe1 C4 C3 129.2(2)
C13 Fe1 C4 C3 -101.78(11)
C18 Fe1 C4 C3 179.64(10)
C9 Fe1 C4 C3 119.89(15)
C14 Fe1 C4 C3 -142.32(11)
C9 C4 C5 C6 0.9(3)
C3 C4 C5 C6 179.38(19)
Fe1 C4 C5 C6 87.8(2)
C4 C5 C6 C7 -0.2(3)
C5 C6 C7 C8 -0.7(3)
C6 C7 C8 C9 0.9(3)
C7 C8 C9 C1 -178.79(19)
C7 C8 C9 C4 -0.3(3)
C7 C8 C9 Fe1 -86.6(2)
C2 C1 C9 C8 -179.00(19)
Fe1 C1 C9 C8 120.5(2)
C2 C1 C9 C4 2.3(2)
Fe1 C1 C9 C4 -58.13(12)
C2 C1 C9 Fe1 60.48(12)
C5 C4 C9 C8 -0.7(3)
C3 C4 C9 C8 -179.48(16)
Fe1 C4 C9 C8 -122.14(16)
C5 C4 C9 C1 178.18(16)
C3 C4 C9 C1 -0.63(19)
Fe1 C4 C9 C1 56.71(12)
C5 C4 C9 Fe1 121.47(16)
C3 C4 C9 Fe1 -57.34(12)
C2 Fe1 C9 C8 -165.4(2)
C3 Fe1 C9 C8 150.4(2)
C1 Fe1 C9 C8 -126.7(2)
C11 Fe1 C9 C8 -104.1(2)
C12 Fe1 C9 C8 103.9(3)
C10 Fe1 C9 C8 -63.8(2)
C13 Fe1 C9 C8 54.2(2)
C4 Fe1 C9 C8 113.0(2)
C18 Fe1 C9 C8 -25.18(19)
C14 Fe1 C9 C8 16.2(2)
C2 Fe1 C9 C1 -38.73(11)
C3 Fe1 C9 C1 -82.90(12)
C11 Fe1 C9 C1 22.5(2)
C12 Fe1 C9 C1 -129.4(2)
C10 Fe1 C9 C1 62.86(13)
C13 Fe1 C9 C1 -179.14(11)
C4 Fe1 C9 C1 -120.36(15)
C18 Fe1 C9 C1 101.48(11)
C14 Fe1 C9 C1 142.89(11)
C2 Fe1 C9 C4 81.63(12)
C3 Fe1 C9 C4 37.46(11)
C1 Fe1 C9 C4 120.36(15)
C11 Fe1 C9 C4 142.88(17)
C12 Fe1 C9 C4 -9.1(3)
C10 Fe1 C9 C4 -176.78(10)
C13 Fe1 C9 C4 -58.78(14)
C18 Fe1 C9 C4 -138.15(11)
C14 Fe1 C9 C4 -96.75(11)
C2 Fe1 C10 C18 149.32(11)
C3 Fe1 C10 C18 174.69(12)
C1 Fe1 C10 C18 108.42(11)
C11 Fe1 C10 C18 -132.28(16)
C12 Fe1 C10 C18 -103.63(12)
C13 Fe1 C10 C18 -65.58(11)
C4 Fe1 C10 C18 65.6(3)
C9 Fe1 C10 C18 72.74(13)
C14 Fe1 C10 C18 -28.65(10)
C2 Fe1 C10 C11 -78.40(12)
C3 Fe1 C10 C11 -53.03(18)
C1 Fe1 C10 C11 -119.30(12)
C12 Fe1 C10 C11 28.65(11)
C13 Fe1 C10 C11 66.70(11)
C4 Fe1 C10 C11 -162.2(2)
C18 Fe1 C10 C11 132.28(16)
C9 Fe1 C10 C11 -154.98(11)
C14 Fe1 C10 C11 103.63(12)
C18 C10 C11 C12 1.9(3)
Fe1 C10 C11 C12 -51.38(15)
C18 C10 C11 Fe1 53.28(15)
C2 Fe1 C11 C12 -112.84(11)
C3 Fe1 C11 C12 -73.75(12)
C1 Fe1 C11 C12 -152.00(11)
C10 Fe1 C11 C12 134.62(16)
C13 Fe1 C11 C12 28.93(11)
C4 Fe1 C11 C12 -57.8(2)
C18 Fe1 C11 C12 105.16(12)
C9 Fe1 C11 C12 -168.01(15)
C14 Fe1 C11 C12 66.86(11)
C2 Fe1 C11 C10 112.53(12)
C3 Fe1 C11 C10 151.62(11)
C1 Fe1 C11 C10 73.37(13)
C12 Fe1 C11 C10 -134.62(16)
C13 Fe1 C11 C10 -105.70(12)
C4 Fe1 C11 C10 167.62(16)
C18 Fe1 C11 C10 -29.47(11)
C9 Fe1 C11 C10 57.4(2)
C14 Fe1 C11 C10 -67.76(11)
C10 C11 C12 C13 -0.8(3)
Fe1 C11 C12 C13 -52.55(15)
C10 C11 C12 Fe1 51.77(15)
C2 Fe1 C12 C13 -148.06(11)
C3 Fe1 C12 C13 -107.23(11)
C1 Fe1 C12 C13 -173.54(13)
C11 Fe1 C12 C13 133.73(16)
C10 Fe1 C12 C13 105.19(11)
C4 Fe1 C12 C13 -71.08(13)
C18 Fe1 C12 C13 67.36(11)
C9 Fe1 C12 C13 -64.1(3)
C14 Fe1 C12 C13 29.42(10)
C2 Fe1 C12 C11 78.21(12)
C3 Fe1 C12 C11 119.04(11)
C1 Fe1 C12 C11 52.73(18)
C10 Fe1 C12 C11 -28.54(11)
C13 Fe1 C12 C11 -133.73(16)
C4 Fe1 C12 C11 155.19(11)
C18 Fe1 C12 C11 -66.37(11)
C9 Fe1 C12 C11 162.2(2)
C14 Fe1 C12 C11 -104.31(12)
C11 C12 C13 C14 -1.1(3)
Fe1 C12 C13 C14 -52.86(14)
C11 C12 C13 Fe1 51.80(15)
C2 Fe1 C13 C14 -174.72(12)
C3 Fe1 C13 C14 -144.28(11)
C1 Fe1 C13 C14 -71.2(5)
C11 Fe1 C13 C14 103.20(12)
C12 Fe1 C13 C14 132.42(16)
C10 Fe1 C13 C14 65.00(11)
C4 Fe1 C13 C14 -102.01(11)
C18 Fe1 C13 C14 27.93(10)
C9 Fe1 C13 C14 -67.46(13)
C2 Fe1 C13 C12 52.86(16)
C3 Fe1 C13 C12 83.30(12)
C1 Fe1 C13 C12 156.4(5)
C11 Fe1 C13 C12 -29.22(11)
C10 Fe1 C13 C12 -67.42(11)
C4 Fe1 C13 C12 125.57(11)
C18 Fe1 C13 C12 -104.49(12)
C9 Fe1 C13 C12 160.12(11)
C14 Fe1 C13 C12 -132.42(16)
C12 C13 C14 C18 1.8(3)
Fe1 C13 C14 C18 -50.05(15)
C12 C13 C14 C15 177.19(17)
Fe1 C13 C14 C15 125.39(19)
C12 C13 C14 Fe1 51.80(14)
C2 Fe1 C14 C13 106.4(12)
C3 Fe1 C14 C13 54.47(15)
C1 Fe1 C14 C13 167.94(11)
C11 Fe1 C14 C13 -68.65(11)
C12 Fe1 C14 C13 -29.88(11)
C10 Fe1 C14 C13 -107.40(12)
C4 Fe1 C14 C13 90.31(11)
C18 Fe1 C14 C13 -135.67(15)
C9 Fe1 C14 C13 132.64(11)
C2 Fe1 C14 C18 -117.9(12)
C3 Fe1 C14 C18 -169.86(11)
C1 Fe1 C14 C18 -56.39(15)
C11 Fe1 C14 C18 67.02(11)
C12 Fe1 C14 C18 105.79(11)
C10 Fe1 C14 C18 28.27(10)
C13 Fe1 C14 C18 135.67(15)
C4 Fe1 C14 C18 -134.02(10)
C9 Fe1 C14 C18 -91.69(11)
C2 Fe1 C14 C15 -20.2(13)
C3 Fe1 C14 C15 -72.2(2)
C1 Fe1 C14 C15 41.3(2)
C11 Fe1 C14 C15 164.68(18)
C12 Fe1 C14 C15 -156.54(19)
C10 Fe1 C14 C15 125.93(18)
C13 Fe1 C14 C15 -126.7(2)
C4 Fe1 C14 C15 -36.35(18)
C18 Fe1 C14 C15 97.7(2)
C9 Fe1 C14 C15 5.97(19)
C13 C14 C15 C16 -175.10(18)
C18 C14 C15 C16 0.78(19)
Fe1 C14 C15 C16 -78.2(2)
C14 C15 C16 C17 0.0(2)
C15 C16 C17 C18 -0.8(2)
C11 C10 C18 C14 -1.2(3)
Fe1 C10 C18 C14 50.93(15)
C11 C10 C18 C17 -175.75(18)
Fe1 C10 C18 C17 -123.6(2)
C11 C10 C18 Fe1 -52.12(14)
C13 C14 C18 C10 -0.6(3)
C15 C14 C18 C10 -176.99(16)
Fe1 C14 C18 C10 -50.56(15)
C13 C14 C18 C17 175.09(15)
C15 C14 C18 C17 -1.3(2)
Fe1 C14 C18 C17 125.16(14)
C13 C14 C18 Fe1 49.92(15)
C15 C14 C18 Fe1 -126.43(13)
C16 C17 C18 C10 176.31(18)
C16 C17 C18 C14 1.3(2)
C16 C17 C18 Fe1 80.25(19)
C2 Fe1 C18 C10 -50.42(16)
C3 Fe1 C18 C10 -157.5(5)
C1 Fe1 C18 C10 -82.05(12)
C11 Fe1 C18 C10 30.10(11)
C12 Fe1 C18 C10 68.64(11)
C13 Fe1 C18 C10 106.91(12)
C4 Fe1 C18 C10 -159.29(11)
C9 Fe1 C18 C10 -124.14(11)
C14 Fe1 C18 C10 134.45(15)
C2 Fe1 C18 C14 175.14(11)
C3 Fe1 C18 C14 68.1(6)
C1 Fe1 C18 C14 143.51(10)
C11 Fe1 C18 C14 -104.35(11)
C12 Fe1 C18 C14 -65.80(11)
C10 Fe1 C18 C14 -134.45(15)
C13 Fe1 C18 C14 -27.54(10)
C4 Fe1 C18 C14 66.26(13)
C9 Fe1 C18 C14 101.41(11)
C2 Fe1 C18 C17 77.1(2)
C3 Fe1 C18 C17 -30.0(6)
C1 Fe1 C18 C17 45.43(18)
C11 Fe1 C18 C17 157.58(18)
C12 Fe1 C18 C17 -163.88(18)
C10 Fe1 C18 C17 127.5(2)
C13 Fe1 C18 C17 -125.61(18)
C4 Fe1 C18 C17 -31.8(2)
C9 Fe1 C18 C17 3.34(18)
C14 Fe1 C18 C17 -98.08(19)
